data_9007275
loop_
_publ_author_name
'Iezzi, G.'
'Camara, F.'
'Della Ventura, G.'
'Oberti, R.'
'Pedrazzi, G.'
'Robert, J.-L.'

_publ_section_title
;Synthesis, crystal structure and crystal chemistry of
 ferri-clinoholmquistite, _Li2Mg3Fe3+2Si8O22(OH)2 Sample: 152
;
_journal_name_full 'Physics and Chemistry of Minerals'
_journal_page_first 375
_journal_page_last 385
_journal_volume 31
_journal_year 2004
_chemical_formula_sum 'Fe2.09 H2 Li1.46 Mg3.65 O24 Si8'
_chemical_name_mineral Ferri-clinoholmquistite
_space_group_IT_number 12
_symmetry_space_group_name_Hall '-C 2y'
_symmetry_space_group_name_H-M 'C 1 2/m 1'
_cell_angle_alpha 90
_cell_angle_beta 101.84
_cell_angle_gamma 90
_cell_length_a 9.466
_cell_length_b 17.970
_cell_length_c 5.288
_cell_formula_units_Z 2
_cell_volume 880.372
_database_code_amcsd 0008866
_exptl_crystal_density_diffrn 3.117
_cod_original_formula_sum 'Li1.46 Mg3.65 Fe2.09 Si8 O24 H2'
_cod_database_code 9007275

loop_
_space_group_symop_operation_xyz
x,y,z
1/2+x,1/2+y,z
x,-y,z
1/2+x,1/2-y,z
-x,y,-z
1/2-x,1/2+y,-z
-x,-y,-z
1/2-x,1/2-y,-z

loop_
_atom_site_aniso_label
_atom_site_aniso_U_11
_atom_site_aniso_U_22
_atom_site_aniso_U_33
_atom_site_aniso_U_12
_atom_site_aniso_U_13
_atom_site_aniso_U_23
Mg1 0.01218 0.00327 0.02361 0.00000 0.00486 0.00000
Fe2+1 0.01218 0.00327 0.02361 0.00000 0.00486 0.00000
Fe3+2 0.01174 0.00327 0.00909 0.00000 0.00364 0.00000
Mg2 0.01174 0.00327 0.00909 0.00000 0.00364 0.00000
Mg3 0.01131 0.00491 0.00421 0.00000 0.00121 0.00000
Fe2+3 0.01131 0.00491 0.00421 0.00000 0.00121 0.00000
Li4 0.01522 0.01309 0.03080 0.00000 0.01069 0.00000
Fe2+4 0.01522 0.01309 0.03080 0.00000 0.01069 0.00000
Mg4 0.01522 0.01309 0.03080 0.00000 0.01069 0.00000
Si1 0.01044 0.00327 0.01493 0.00084 0.00462 0.00188
Si2 0.01174 0.00327 0.00896 0.00337 0.00219 0.00141
O1 0.01609 0.00982 0.01683 0.00590 0.00219 0.00377
O2 0.01478 0.00164 0.01574 0.00000 0.00073 0.00188
O3 0.00783 0.00000 0.03230 0.00000 0.00607 0.00000
O4 0.01305 0.01145 0.01343 0.00337 0.00194 0.00141
O5 0.01218 0.01309 0.00706 0.00084 0.00559 0.00660
O6 0.01087 0.02290 0.00719 0.00928 0.00024 0.00942
O7 0.01565 0.00000 0.03107 0.00000 0.01117 0.00000

loop_
_atom_site_label
_atom_site_fract_x
_atom_site_fract_y
_atom_site_fract_z
_atom_site_occupancy
_atom_site_U_iso_or_equiv
LiA2 0.00000 0.44000 0.50000 0.10000 ?
Mg1 0.00000 0.08830 0.50000 0.80000 0.01267
Fe2+1 0.00000 0.08830 0.50000 0.20000 0.01267
Fe3+2 0.00000 0.18110 0.00000 0.52000 0.00760
Mg2 0.00000 0.18110 0.00000 0.48000 0.00760
Mg3 0.00000 0.00000 0.00000 0.80000 0.00633
Fe2+3 0.00000 0.00000 0.00000 0.20000 0.00633
Li4 0.00000 0.25660 0.50000 0.63000 0.01900
Fe2+4 0.00000 0.25660 0.50000 0.22500 0.01900
Mg4 0.00000 0.25660 0.50000 0.14500 0.01900
Si1 0.28830 0.08520 0.27230 1.00000 0.00887
Si2 0.29780 0.17020 0.78350 1.00000 0.00760
O1 0.11450 0.08790 0.20670 1.00000 0.01393
O2 0.12250 0.17250 0.72380 1.00000 0.01013
O3 0.11150 0.00000 0.70170 1.00000 0.01267
O4 0.37600 0.24870 0.77050 1.00000 0.01267
O5 0.35220 0.13030 0.05870 1.00000 0.01140
O6 0.34810 0.11890 0.55830 1.00000 0.01393
O7 0.34250 0.00000 0.27400 1.00000 0.01393
H 0.19000 0.00000 0.74000 1.00000 0.01267

loop_
_cod_related_entry_id
_cod_related_entry_database
_cod_related_entry_code
1 AMCSD 0008866
